data_4114019
loop_
_publ_author_name
'Xiang Lin'
'Dan M. J. Doble'
'Alexander J. Blake'
'Andrew Harrison'
'Claire Wilson'
'Martin Schr\"oder'

_publ_section_title
;
 Cationic Assembly of Metal Complex Aggregates: Structural Diversity,
 Solution Stability, and Magnetic Properties
;
_journal_name_full 'Journal of the American Chemical Society'
_journal_page_first 9476
_journal_page_last 9483
_journal_paper_doi 10.1021/ja0341438
_journal_volume 125
_journal_year 2003
_chemical_formula_moiety
;
{(Na3 Li2 O) [Ni(C9 H12 N2 O4)]8 (B F4)0.86 (C H4 O)1.14} 
(B F4)2.14 (C H4 O)2.25 (C4 H10 O)0.75
;
_chemical_formula_sum 'C78 H112 B3 F12 Li2 N16 Na3 Ni8 O37.5'
_chemical_formula_weight 2686.80
_chemical_name_systematic
; 
 ? 
;
_space_group_IT_number 2
_symmetry_cell_setting triclinic
_symmetry_space_group_name_Hall '-P 1'
_symmetry_space_group_name_H-M 'P -1'
_atom_sites_solution_hydrogens geom
_atom_sites_solution_primary direct
_atom_sites_solution_secondary difmap
_audit_creation_method SHELXL-97
_cell_angle_alpha 81.121(2)
_cell_angle_beta 66.353(2)
_cell_angle_gamma 67.274(2)
_cell_formula_units_Z 2
_cell_length_a 16.764(2)
_cell_length_b 20.095(2)
_cell_length_c 20.617(2)
_cell_measurement_reflns_used 4635
_cell_measurement_temperature 150(2)
_cell_measurement_theta_max 28.5
_cell_measurement_theta_min 2.2
_cell_volume 5868.2(11)
_computing_cell_refinement 'Bruker SAINT version 6.02a (Bruker, 2000)'
_computing_data_collection 'Bruker SMART version 5.054 (Bruker, 1998)'
_computing_data_reduction 'Bruker SAINT; Bruker SHELXTL (Bruker, 1997)'
_computing_molecular_graphics 'Bruker SHELXTL'
_computing_publication_material 'SHELXL-97; PLATON (Spek, 2002)'
_computing_structure_refinement 'SHELXL-97 (Sheldrick, 1997)'
_computing_structure_solution 'SHELXS-97 (Sheldrick, 1990)'
_diffrn_ambient_temperature 150(2)
_diffrn_measured_fraction_theta_full 0.995
_diffrn_measured_fraction_theta_max 0.995
_diffrn_measurement_device_type 'Bruker SMART1000 CCD area detector'
_diffrn_measurement_method omega
_diffrn_radiation_monochromator graphite
_diffrn_radiation_source 'normal-focus sealed tube'
_diffrn_radiation_type MoK\a
_diffrn_radiation_wavelength 0.71073
_diffrn_reflns_av_R_equivalents 0.029
_diffrn_reflns_av_sigmaI/netI 0.0297
_diffrn_reflns_limit_h_max 21
_diffrn_reflns_limit_h_min -22
_diffrn_reflns_limit_k_max 25
_diffrn_reflns_limit_k_min -25
_diffrn_reflns_limit_l_max 26
_diffrn_reflns_limit_l_min -26
_diffrn_reflns_number 69857
_diffrn_reflns_theta_full 26.00
_diffrn_reflns_theta_max 26.00
_diffrn_reflns_theta_min 2.08
_diffrn_standards_decay_% 1
_exptl_absorpt_coefficient_mu 1.365
_exptl_absorpt_correction_T_max 1.000
_exptl_absorpt_correction_T_min 0.887
_exptl_absorpt_correction_type multi-scan
_exptl_crystal_colour Purple
_exptl_crystal_density_diffrn 1.521
_exptl_crystal_description block
_exptl_crystal_F_000 2756
_exptl_crystal_size_max 0.40
_exptl_crystal_size_mid 0.28
_exptl_crystal_size_min 0.25
_refine_diff_density_max 1.35
_refine_diff_density_min -1.09
_refine_diff_density_rms 0.13
_refine_ls_extinction_method none
_refine_ls_goodness_of_fit_ref 1.063
_refine_ls_hydrogen_treatment mixed
_refine_ls_matrix_type full
_refine_ls_number_parameters 1520
_refine_ls_number_reflns 22954
_refine_ls_number_restraints 198
_refine_ls_restrained_S_all 1.073
_refine_ls_R_factor_all 0.0721
_refine_ls_R_factor_gt 0.0584
_refine_ls_shift/su_max 0.031
_refine_ls_shift/su_mean 0.000
_refine_ls_structure_factor_coef Fsqd
_refine_ls_weighting_details 'calc w=1/[\s^2^(Fo^2^)+(0.1099P)^2^+16.8549P] where P=(Fo^2^+2Fc^2^)/3'
_refine_ls_weighting_scheme calc
_refine_ls_wR_factor_gt 0.1744
_refine_ls_wR_factor_ref 0.1926
_reflns_number_gt 17926
_reflns_number_total 27216
_reflns_threshold_expression >2sigma(I)
_cod_data_source_file ja0341438si20030113_122949_08.cif
_cod_data_source_block linibf_complex8
_cod_original_formula_sum 'C78 H112 B3 F12 Li2 N16 Na3 Ni8 O37.50'
_cod_database_code 4114019

loop_
_symmetry_equiv_pos_as_xyz
'x, y, z'
'-x, -y, -z'

loop_
_atom_site_label
_atom_site_type_symbol
_atom_site_fract_x
_atom_site_fract_y
_atom_site_fract_z
_atom_site_U_iso_or_equiv
_atom_site_adp_type
_atom_site_occupancy
_atom_site_symmetry_multiplicity
_atom_site_calc_flag
_atom_site_refinement_flags
_atom_site_disorder_assembly
_atom_site_disorder_group
Ni1 Ni -0.11872(4) 0.81275(3) 0.14190(3) 0.02723(14) Uani 1 1 d . . .
Ni2 Ni 0.25614(4) 0.72334(3) 0.02606(3) 0.03106(14) Uani 1 1 d . . .
Ni3 Ni 0.26839(4) 0.87528(3) 0.21752(3) 0.03057(14) Uani 1 1 d . . .
Ni4 Ni -0.10387(4) 0.96529(3) 0.32919(3) 0.02721(14) Uani 1 1 d . . .
Ni5 Ni 0.08590(4) 0.54930(3) 0.18706(3) 0.03024(14) Uani 1 1 d . . .
Ni6 Ni 0.35300(4) 0.59215(3) 0.23990(3) 0.03114(14) Uani 1 1 d . . .
Ni7 Ni 0.09538(4) 0.76866(3) 0.45762(3) 0.02675(13) Uani 1 1 d . . .
Ni8 Ni -0.17219(4) 0.72257(3) 0.40707(3) 0.02998(14) Uani 1 1 d . . .
Li1 Li 0.1854(10) 0.6665(8) 0.1765(8) 0.040(3) Uiso 0.60 1 d P . .
Li2 Li -0.0092(8) 0.7272(6) 0.2381(6) 0.025(2) Uiso 0.60 1 d P . .
Li3 Li 0.0767(13) 0.7076(10) 0.1644(10) 0.031(4) Uiso 0.40 1 d P . .
Li4 Li -0.0636(15) 0.8030(12) 0.2812(11) 0.039(4) Uiso 0.40 1 d P . .
Na1 Na 0.07392(12) 0.85374(11) 0.16420(9) 0.0346(4) Uani 1 1 d . . .
Na2 Na 0.08999(14) 0.64552(11) 0.33224(10) 0.0411(5) Uani 1 1 d . . .
Na3 Na 0.0999(3) 0.7978(2) 0.3051(2) 0.0550(9) Uiso 0.60 1 d P . .
Na4 Na 0.1651(4) 0.7692(3) 0.2691(3) 0.0481(12) Uiso 0.40 1 d P . .
N11 N -0.2035(3) 0.9125(2) 0.1295(2) 0.0308(8) Uani 1 1 d . . .
N12 N -0.1555(3) 0.7570(2) 0.0920(2) 0.0365(9) Uani 1 1 d . . .
N21 N 0.2228(3) 0.7626(2) -0.0594(2) 0.0362(9) Uani 1 1 d . . .
N22 N 0.3946(3) 0.6733(2) -0.0263(2) 0.0366(9) Uani 1 1 d . . .
N31 N 0.3436(3) 0.9075(2) 0.1239(2) 0.0346(9) Uani 1 1 d . . .
N32 N 0.3099(3) 0.9126(2) 0.2809(2) 0.0358(9) Uani 1 1 d . . .
N41 N -0.0843(3) 1.0598(2) 0.2974(2) 0.0307(8) Uani 1 1 d . . .
N42 N -0.2405(3) 1.0063(2) 0.3940(2) 0.0343(9) Uani 1 1 d . . .
N51 N 0.0208(3) 0.4829(2) 0.2480(2) 0.0374(9) Uani 1 1 d . . .
N52 N 0.1557(3) 0.4915(2) 0.0963(2) 0.0373(9) Uani 1 1 d . . .
N61 N 0.3900(3) 0.4840(2) 0.2481(2) 0.0343(9) Uani 1 1 d . . .
N62 N 0.4765(3) 0.5975(2) 0.2299(2) 0.0363(9) Uani 1 1 d . . .
N71 N 0.1743(3) 0.6943(2) 0.5055(2) 0.0312(8) Uani 1 1 d . . .
N72 N 0.0194(3) 0.8421(2) 0.5362(2) 0.0309(8) Uani 1 1 d . . .
N81 N -0.2030(3) 0.6978(3) 0.5107(2) 0.0404(10) Uani 1 1 d . . .
N82 N -0.2971(3) 0.7341(2) 0.4043(2) 0.0381(9) Uani 1 1 d . . .
O00 O 0.0607(6) 0.7563(5) 0.2394(4) 0.0120(17) Uiso 0.33 1 d P . .
O01 O 0.1048(11) 0.7581(8) 0.2516(8) 0.016(3) Uiso 0.17 1 d P . .
O02 O 0.0844(4) 0.7316(4) 0.2399(3) 0.0139(12) Uiso 0.50 1 d P . .
O11 O -0.1493(2) 0.98032(18) 0.24465(18) 0.0352(7) Uani 1 1 d . . .
O12 O -0.0868(2) 0.86978(17) 0.19710(16) 0.0290(6) Uani 1 1 d . . .
O13 O -0.0396(2) 0.71104(16) 0.15800(16) 0.0281(6) Uani 1 1 d . . .
O14 O -0.0229(2) 0.59658(18) 0.14827(18) 0.0353(7) Uani 1 1 d . . .
O21 O -0.0128(2) 0.81903(19) 0.04643(17) 0.0352(7) Uani 1 1 d . . .
O22 O 0.1136(2) 0.77288(18) 0.07546(16) 0.0320(7) Uani 1 1 d . . .
O23 O 0.2941(2) 0.67369(18) 0.10817(17) 0.0327(7) Uani 1 1 d . . .
O24 O 0.4117(2) 0.58292(19) 0.12825(18) 0.0373(8) Uani 1 1 d . . .
O31 O 0.2816(2) 0.81506(19) 0.03471(18) 0.0385(8) Uani 1 1 d . . .
O32 O 0.2319(2) 0.83451(19) 0.15126(17) 0.0354(7) Uani 1 1 d . . .
O33 O 0.2007(2) 0.83942(18) 0.31287(16) 0.0313(7) Uani 1 1 d . . .
O34 O 0.1971(2) 0.82108(18) 0.42328(16) 0.0323(7) Uani 1 1 d . . .
O41 O 0.1536(2) 0.97033(18) 0.22763(18) 0.0357(7) Uani 1 1 d . . .
O42 O 0.0375(2) 0.92616(17) 0.26523(16) 0.0297(7) Uani 1 1 d . . .
O43 O -0.1287(2) 0.87236(17) 0.35835(16) 0.0307(7) Uani 1 1 d . . .
O44 O -0.2391(2) 0.8322(2) 0.43670(17) 0.0396(8) Uani 1 1 d . . .
O51 O -0.1158(2) 0.61356(19) 0.37855(17) 0.0372(8) Uani 1 1 d . . .
O52 O 0.0073(2) 0.61063(17) 0.27861(17) 0.0307(7) Uani 1 1 d . . .
O53 O 0.1535(2) 0.61434(17) 0.12415(16) 0.0305(7) Uani 1 1 d . . .
O54 O 0.2416(2) 0.62630(19) 0.01126(17) 0.0359(7) Uani 1 1 d . . .
O61 O 0.1972(2) 0.49348(17) 0.2186(2) 0.0378(8) Uani 1 1 d . . .
O62 O 0.2333(2) 0.58169(17) 0.24220(19) 0.0352(7) Uani 1 1 d . . .
O63 O 0.3196(2) 0.70001(17) 0.23204(17) 0.0331(7) Uani 1 1 d . . .
O64 O 0.3858(2) 0.78348(19) 0.20872(18) 0.0374(8) Uani 1 1 d . . .
O71 O 0.3053(2) 0.59569(18) 0.35052(18) 0.0376(8) Uani 1 1 d . . .
O72 O 0.1726(2) 0.69268(17) 0.37773(16) 0.0296(6) Uani 1 1 d . . .
O73 O 0.0186(2) 0.84625(17) 0.40986(16) 0.0296(6) Uani 1 1 d . . .
O74 O -0.0753(2) 0.96278(17) 0.42202(18) 0.0335(7) Uani 1 1 d . . .
O81 O -0.0060(2) 0.72161(18) 0.50330(16) 0.0321(7) Uani 1 1 d . . .
O82 O -0.0510(2) 0.71623(18) 0.41589(15) 0.0308(7) Uani 1 1 d . . .
O83 O -0.1512(2) 0.75460(18) 0.30468(16) 0.0315(7) Uani 1 1 d . . .
O84 O -0.2313(2) 0.80284(18) 0.23383(17) 0.0343(7) Uani 1 1 d . . .
C11 C -0.2560(4) 1.0416(3) 0.1600(3) 0.0481(13) Uani 1 1 d . . .
H11A H -0.3157 1.0494 0.1566 0.072 Uiso 1 1 calc R . .
H11B H -0.2197 1.0638 0.1192 0.072 Uiso 1 1 calc R . .
H11C H -0.2676 1.0635 0.2037 0.072 Uiso 1 1 calc R . .
C12 C -0.2030(3) 0.9627(3) 0.1607(2) 0.0333(10) Uani 1 1 d . . .
C13 C -0.1408(3) 0.9359(2) 0.2043(2) 0.0282(9) Uani 1 1 d . . .
C14 C -0.2612(4) 0.9266(3) 0.0870(3) 0.0418(12) Uani 1 1 d . . .
C15' C -0.2932(6) 0.8634(4) 0.0908(4) 0.0445(17) Uiso 0.70 1 d P . .
C15 C -0.2189(15) 0.8673(11) 0.0294(11) 0.053(5) Uiso 0.30 1 d P . .
C16 C -0.2186(5) 0.7945(3) 0.0537(4) 0.0562(16) Uani 1 1 d . . .
C17 C -0.1383(7) 0.6330(4) 0.0687(5) 0.088(3) Uani 1 1 d . . .
H17A H -0.2046 0.6486 0.0768 0.131 Uiso 1 1 calc R . .
H17B H -0.1195 0.5869 0.0926 0.131 Uiso 1 1 calc R . .
H17C H -0.1014 0.6273 0.0177 0.131 Uiso 1 1 calc R . .
C18 C -0.1220(4) 0.6893(3) 0.0979(3) 0.0446(13) Uani 1 1 d . . .
C19 C -0.0557(3) 0.6627(3) 0.1384(2) 0.0322(10) Uani 1 1 d . . .
C21 C 0.0930(5) 0.8145(5) -0.1013(3) 0.073(2) Uani 1 1 d . . .
H21A H 0.1315 0.7834 -0.1432 0.110 Uiso 1 1 calc R . .
H21B H 0.0891 0.8643 -0.1146 0.110 Uiso 1 1 calc R . .
H21C H 0.0303 0.8123 -0.0818 0.110 Uiso 1 1 calc R . .
C22 C 0.1360(4) 0.7892(3) -0.0471(3) 0.0383(11) Uani 1 1 d . . .
C23 C 0.0729(3) 0.7946(3) 0.0315(2) 0.0313(9) Uani 1 1 d . . .
C24 C 0.2949(4) 0.7510(3) -0.1311(3) 0.0461(13) Uani 1 1 d . . .
H24A H 0.2732 0.7900 -0.1626 0.055 Uiso 1 1 calc R . .
H24B H 0.3053 0.7046 -0.1497 0.055 Uiso 1 1 calc R . .
C25 C 0.3869(4) 0.7499(3) -0.1314(3) 0.0503(14) Uani 1 1 d . . .
H25A H 0.4264 0.7568 -0.1808 0.060 Uiso 1 1 calc R . .
H25B H 0.3729 0.7919 -0.1037 0.060 Uiso 1 1 calc R . .
C26 C 0.4433(4) 0.6832(3) -0.1024(3) 0.0465(13) Uani 1 1 d . . .
H26A H 0.4564 0.6404 -0.1286 0.056 Uiso 1 1 calc R . .
H26B H 0.5038 0.6867 -0.1101 0.056 Uiso 1 1 calc R . .
C27 C 0.5378(4) 0.5793(3) -0.0169(3) 0.0513(14) Uani 1 1 d . . .
H27A H 0.5490 0.5487 -0.0546 0.077 Uiso 1 1 calc R . .
H27B H 0.5524 0.5490 0.0218 0.077 Uiso 1 1 calc R . .
H27C H 0.5776 0.6084 -0.0357 0.077 Uiso 1 1 calc R . .
C28 C 0.4368(3) 0.6285(3) 0.0105(3) 0.0388(11) Uani 1 1 d . . .
C29 C 0.3762(3) 0.6281(3) 0.0888(3) 0.0343(10) Uani 1 1 d . . .
C31 C 0.3902(4) 0.9011(4) -0.0062(3) 0.0491(13) Uani 1 1 d . . .
H31A H 0.4010 0.9465 -0.0103 0.074 Uiso 1 1 calc R . .
H31B H 0.3518 0.9049 -0.0330 0.074 Uiso 1 1 calc R . .
H31C H 0.4502 0.8615 -0.0253 0.074 Uiso 1 1 calc R . .
C32 C 0.3409(3) 0.8868(3) 0.0700(2) 0.0328(10) Uani 1 1 d . . .
C33 C 0.2800(3) 0.8414(3) 0.0864(2) 0.0323(10) Uani 1 1 d . . .
C34 C 0.4013(4) 0.9501(3) 0.1180(3) 0.0443(12) Uani 1 1 d . . .
H34A H 0.3629 1.0022 0.1207 0.053 Uiso 1 1 calc R . .
H34B H 0.4535 0.9408 0.0713 0.053 Uiso 1 1 calc R . .
C35 C 0.4405(4) 0.9312(4) 0.1766(3) 0.0523(14) Uani 1 1 d . . .
H35A H 0.4724 0.8782 0.1766 0.063 Uiso 1 1 calc R . .
H35B H 0.4885 0.9531 0.1643 0.063 Uiso 1 1 calc R . .
C36 C 0.3711(4) 0.9546(3) 0.2515(3) 0.0468(13) Uani 1 1 d . . .
H36A H 0.4058 0.9490 0.2825 0.056 Uiso 1 1 calc R . .
H36B H 0.3326 1.0063 0.2512 0.056 Uiso 1 1 calc R . .
C37 C 0.3205(4) 0.8969(3) 0.3998(3) 0.0432(12) Uani 1 1 d . . .
H37A H 0.3057 0.9483 0.4060 0.065 Uiso 1 1 calc R . .
H37B H 0.3880 0.8713 0.3849 0.065 Uiso 1 1 calc R . .
H37C H 0.2886 0.8768 0.4447 0.065 Uiso 1 1 calc R . .
C38 C 0.2883(3) 0.8881(3) 0.3440(3) 0.0338(10) Uani 1 1 d . . .
C39 C 0.2236(3) 0.8457(3) 0.3623(2) 0.0314(10) Uani 1 1 d . . .
C41 C 0.0353(4) 1.1124(3) 0.2186(3) 0.0398(11) Uani 1 1 d . . .
H41A H -0.0170 1.1584 0.2252 0.060 Uiso 1 1 calc R . .
H41B H 0.0676 1.1005 0.1681 0.060 Uiso 1 1 calc R . .
H41C H 0.0789 1.1162 0.2371 0.060 Uiso 1 1 calc R . .
C42 C -0.0008(3) 1.0542(3) 0.2576(2) 0.0305(9) Uani 1 1 d . . .
C43 C 0.0700(3) 0.9768(2) 0.2493(2) 0.0292(9) Uani 1 1 d . . .
C44 C -0.1644(4) 1.1279(3) 0.3126(3) 0.0397(11) Uani 1 1 d . . .
H44A H -0.1960 1.1340 0.2794 0.048 Uiso 1 1 calc R . .
H44B H -0.1424 1.1686 0.3056 0.048 Uiso 1 1 calc R . .
C45 C -0.2340(4) 1.1288(3) 0.3894(3) 0.0410(12) Uani 1 1 d . . .
H45A H -0.1986 1.1115 0.4210 0.049 Uiso 1 1 calc R . .
H45B H -0.2757 1.1794 0.4026 0.049 Uiso 1 1 calc R . .
C46 C -0.2943(4) 1.0835(3) 0.4031(3) 0.0448(13) Uani 1 1 d . . .
H46A H -0.3413 1.0926 0.4520 0.054 Uiso 1 1 calc R . .
H46B H -0.3280 1.0991 0.3703 0.054 Uiso 1 1 calc R . .
C47 C -0.3766(4) 0.9742(4) 0.4708(4) 0.0666(19) Uani 1 1 d . . .
H47A H -0.4165 1.0176 0.4544 0.100 Uiso 1 1 calc R . .
H47B H -0.3855 0.9815 0.5194 0.100 Uiso 1 1 calc R . .
H47C H -0.3934 0.9330 0.4693 0.100 Uiso 1 1 calc R . .
C48 C -0.2759(3) 0.9595(3) 0.4233(3) 0.0383(11) Uani 1 1 d . . .
C49 C -0.2088(3) 0.8810(3) 0.4050(2) 0.0329(10) Uani 1 1 d . . .
C51 C -0.0928(6) 0.4684(4) 0.3656(3) 0.0617(18) Uani 1 1 d . . .
H51A H -0.1159 0.4429 0.3444 0.093 Uiso 1 1 calc R . .
H51B H -0.1457 0.5037 0.4002 0.093 Uiso 1 1 calc R . .
H51C H -0.0534 0.4336 0.3893 0.093 Uiso 1 1 calc R . .
C52 C -0.0369(4) 0.5066(3) 0.3088(3) 0.0405(11) Uani 1 1 d . . .
C53 C -0.0496(3) 0.5834(2) 0.3239(2) 0.0313(10) Uani 1 1 d . . .
C54 C 0.0400(5) 0.4109(3) 0.2232(3) 0.0532(14) Uani 1 1 d . . .
C55' C 0.1329(8) 0.3812(6) 0.1615(6) 0.043(2) Uiso 0.50 1 d P . .
C55 C 0.0621(11) 0.4141(8) 0.1433(8) 0.068(4) Uiso 0.50 1 d P . .
C56 C 0.1467(4) 0.4220(3) 0.0921(3) 0.0520(14) Uani 1 1 d . . .
C57 C 0.2461(4) 0.4968(4) -0.0319(3) 0.0561(16) Uani 1 1 d . . .
H57A H 0.2816 0.4449 -0.0334 0.084 Uiso 1 1 calc R . .
H57B H 0.2886 0.5225 -0.0589 0.084 Uiso 1 1 calc R . .
H57C H 0.1993 0.5066 -0.0526 0.084 Uiso 1 1 calc R . .
C58 C 0.1985(3) 0.5221(3) 0.0433(3) 0.0370(11) Uani 1 1 d . . .
C59 C 0.1978(3) 0.5942(3) 0.0602(2) 0.0320(10) Uani 1 1 d . . .
C61 C 0.3404(3) 0.3821(3) 0.2461(3) 0.0393(11) Uani 1 1 d . . .
H61A H 0.3959 0.3505 0.2558 0.059 Uiso 1 1 calc R . .
H61B H 0.3450 0.3688 0.2006 0.059 Uiso 1 1 calc R . .
H61C H 0.2846 0.3767 0.2839 0.059 Uiso 1 1 calc R . .
C62 C 0.3338(3) 0.4586(2) 0.2433(2) 0.0302(9) Uani 1 1 d . . .
C63 C 0.2470(3) 0.5163(2) 0.2339(2) 0.0305(9) Uani 1 1 d . . .
C64 C 0.4775(3) 0.4398(3) 0.2585(3) 0.0423(12) Uani 1 1 d . . .
H64A H 0.4936 0.3886 0.2485 0.051 Uiso 1 1 calc R . .
H64B H 0.4687 0.4435 0.3084 0.051 Uiso 1 1 calc R . .
C65 C 0.5570(4) 0.4650(3) 0.2097(3) 0.0461(13) Uani 1 1 d . . .
H65A H 0.6168 0.4258 0.2064 0.055 Uiso 1 1 calc R . .
H65B H 0.5549 0.4722 0.1618 0.055 Uiso 1 1 calc R . .
C66 C 0.5572(4) 0.5340(3) 0.2316(3) 0.0495(14) Uani 1 1 d . . .
H66A H 0.5574 0.5280 0.2801 0.059 Uiso 1 1 calc R . .
H66B H 0.6151 0.5421 0.1994 0.059 Uiso 1 1 calc R . .
C67 C 0.5632(4) 0.6815(4) 0.1993(4) 0.0610(17) Uani 1 1 d . . .
H67A H 0.6179 0.6487 0.1634 0.092 Uiso 1 1 calc R . .
H67B H 0.5755 0.6784 0.2425 0.092 Uiso 1 1 calc R . .
H67C H 0.5504 0.7311 0.1813 0.092 Uiso 1 1 calc R . .
C68 C 0.4801(3) 0.6606(3) 0.2156(3) 0.0395(11) Uani 1 1 d . . .
C69 C 0.3872(3) 0.7200(3) 0.2184(2) 0.0327(10) Uani 1 1 d . . .
C71 C 0.2979(4) 0.5719(3) 0.4902(3) 0.0497(13) Uani 1 1 d . . .
H71A H 0.2864 0.5757 0.5402 0.075 Uiso 1 1 calc R . .
H71B H 0.3626 0.5671 0.4613 0.075 Uiso 1 1 calc R . .
H71C H 0.2870 0.5294 0.4833 0.075 Uiso 1 1 calc R . .
C72 C 0.2332(3) 0.6383(3) 0.4685(2) 0.0318(10) Uani 1 1 d . . .
C73 C 0.2373(3) 0.6424(2) 0.3922(2) 0.0307(9) Uani 1 1 d . . .
C74 C 0.1617(4) 0.7052(3) 0.5783(3) 0.0381(11) Uani 1 1 d . . .
H74A H 0.2021 0.7309 0.5771 0.046 Uiso 1 1 calc R . .
H74B H 0.1814 0.6577 0.6008 0.046 Uiso 1 1 calc R . .
C75 C 0.0601(4) 0.7487(3) 0.6229(3) 0.0409(11) Uani 1 1 d . . .
H75A H 0.0197 0.7270 0.6168 0.049 Uiso 1 1 calc R . .
H75B H 0.0526 0.7431 0.6734 0.049 Uiso 1 1 calc R . .
C76 C 0.0246(4) 0.8283(3) 0.6072(3) 0.0408(11) Uani 1 1 d . . .
H76A H -0.0382 0.8514 0.6434 0.049 Uiso 1 1 calc R . .
H76B H 0.0665 0.8504 0.6103 0.049 Uiso 1 1 calc R . .
C77 C -0.0859(4) 0.9688(3) 0.5656(3) 0.0438(12) Uani 1 1 d . . .
H77A H -0.0465 0.9777 0.5851 0.066 Uiso 1 1 calc R . .
H77B H -0.1393 0.9609 0.6044 0.066 Uiso 1 1 calc R . .
H77C H -0.1085 1.0106 0.5377 0.066 Uiso 1 1 calc R . .
C78 C -0.0304(3) 0.9034(3) 0.5192(2) 0.0318(10) Uani 1 1 d . . .
C79 C -0.0290(3) 0.9049(2) 0.4438(2) 0.0289(9) Uani 1 1 d . . .
C81 C -0.1538(5) 0.6889(5) 0.6111(3) 0.071(2) Uani 1 1 d . . .
H81A H -0.2196 0.7016 0.6423 0.107 Uiso 1 1 calc R . .
H81B H -0.1276 0.7201 0.6214 0.107 Uiso 1 1 calc R . .
H81C H -0.1193 0.6384 0.6190 0.107 Uiso 1 1 calc R . .
C82 C -0.1458(4) 0.6989(3) 0.5346(3) 0.0444(13) Uani 1 1 d . . .
C83 C -0.0593(3) 0.7128(3) 0.4799(2) 0.0316(10) Uani 1 1 d . . .
C84 C -0.2914(4) 0.6878(4) 0.5560(3) 0.0566(16) Uani 1 1 d . . .
H84A H -0.3371 0.7339 0.5801 0.068 Uiso 1 1 calc R . .
H84B H -0.2805 0.6516 0.5930 0.068 Uiso 1 1 calc R . .
C85 C -0.3320(4) 0.6631(4) 0.5145(3) 0.0529(15) Uani 1 1 d . . .
H85A H -0.3821 0.6465 0.5484 0.064 Uiso 1 1 calc R . .
H85B H -0.2826 0.6212 0.4850 0.064 Uiso 1 1 calc R . .
C86 C -0.3718(4) 0.7205(4) 0.4665(3) 0.0549(16) Uani 1 1 d . . .
H86A H -0.4100 0.7043 0.4509 0.066 Uiso 1 1 calc R . .
H86B H -0.4128 0.7659 0.4935 0.066 Uiso 1 1 calc R . .
C87 C -0.3998(4) 0.7903(4) 0.3363(4) 0.0618(18) Uani 1 1 d . . .
H87A H -0.4150 0.7488 0.3332 0.093 Uiso 1 1 calc R . .
H87B H -0.3927 0.8177 0.2919 0.093 Uiso 1 1 calc R . .
H87C H -0.4502 0.8214 0.3756 0.093 Uiso 1 1 calc R . .
C88 C -0.3102(3) 0.7644(3) 0.3489(3) 0.0386(11) Uani 1 1 d . . .
C89 C -0.2239(3) 0.7755(2) 0.2904(2) 0.0296(9) Uani 1 1 d . . .
B1 B 0.0540(6) 0.9976(5) 0.0437(5) 0.045(4) Uiso 0.408(8) 1 d PD . .
F11 F 0.1031(7) 1.0315(6) 0.0539(5) 0.080(3) Uiso 0.408(8) 1 d PD . .
F12 F 0.0904(9) 0.9773(7) -0.0248(6) 0.114(5) Uiso 0.408(8) 1 d PD . .
F13 F -0.0353(7) 1.0429(6) 0.0581(6) 0.099(4) Uiso 0.408(8) 1 d PD . .
F14 F 0.0539(8) 0.9392(6) 0.0849(6) 0.079(4) Uiso 0.408(8) 1 d PD . .
C90 C 0.1106(9) 0.9873(8) 0.0491(7) 0.073(4) Uiso 0.592(8) 1 d PD . .
O90 O 0.0429(8) 0.9600(7) 0.0997(6) 0.078(3) Uiso 0.592(8) 1 d PD . .
B2 B 0.1231(6) 0.4998(5) 0.4311(5) 0.044(3) Uiso 0.452(8) 1 d PD . .
F21 F 0.0712(7) 0.4599(5) 0.4680(5) 0.091(4) Uiso 0.452(8) 1 d PD . .
F22 F 0.1139(8) 0.5171(6) 0.3681(5) 0.093(4) Uiso 0.452(8) 1 d PD . .
F23 F 0.0951(10) 0.5611(6) 0.4656(7) 0.145(6) Uiso 0.452(8) 1 d PD . .
F24 F 0.2134(7) 0.4627(7) 0.4198(7) 0.076(5) Uiso 0.271(5) 1 d PD . .
F25 F 0.1922(13) 0.4765(12) 0.4549(13) 0.065(6) Uiso 0.181(3) 1 d PD . .
C91 C 0.1401(16) 0.5101(13) 0.4425(13) 0.056(6) Uiso 0.274(4) 1 d PD . .
C92 C 0.034(2) 0.5589(17) 0.4895(10) 0.076(8) Uiso 0.274(4) 1 d PD . .
O91 O 0.0776(6) 0.5530(5) 0.4093(5) 0.064(2) Uiso 0.548(8) 1 d PD . .
B3 B -0.5964(4) 0.2594(3) 0.9980(3) 0.074(2) Uiso 0.942(7) 1 d PD A 1
F31 F -0.6160(4) 0.2731(3) 1.0678(3) 0.1013(19) Uiso 0.942(7) 1 d PD A 1
F32 F -0.5186(6) 0.2760(7) 0.9527(4) 0.072(4) Uiso 0.377(3) 1 d PD A 1
F33 F -0.5060(5) 0.2587(6) 0.9584(4) 0.105(5) Uiso 0.565(4) 1 d PD A 1
F34 F -0.6744(5) 0.3009(5) 0.9824(4) 0.060(3) Uiso 0.471(4) 1 d PD A 1
F35 F -0.6577(6) 0.3149(4) 0.9720(4) 0.064(3) Uiso 0.471(4) 1 d PD A 1
F36 F -0.5786(10) 0.1864(4) 0.9901(7) 0.070(7) Uiso 0.2354(18) 1 d PD A 1
F37 F -0.6010(10) 0.1934(5) 0.9917(7) 0.056(6) Uiso 0.2354(18) 1 d PD A 1
F38 F -0.5774(10) 0.1987(6) 0.9619(8) 0.042(3) Uiso 0.2354(18) 1 d PD A 1
F39 F -0.6107(15) 0.1927(7) 1.0168(12) 0.070(5) Uiso 0.2354(18) 1 d PD A 1
B4 B 0.1708(7) 0.6502(5) 0.7644(5) 0.110(7) Uiso 0.550(8) 1 d PD B 2
F41 F 0.0787(6) 0.6926(5) 0.7916(5) 0.103(3) Uiso 0.550(8) 1 d PD B 2
F42 F 0.1820(8) 0.6003(6) 0.7213(6) 0.123(4) Uiso 0.550(8) 1 d PD B 2
F43 F 0.2204(9) 0.6930(7) 0.7279(8) 0.106(5) Uiso 0.330(5) 1 d PD B 2
F44 F 0.1995(10) 0.6172(8) 0.8184(7) 0.119(6) Uiso 0.330(5) 1 d PD B 2
F45 F 0.2312(14) 0.6557(13) 0.7895(12) 0.112(7) Uiso 0.275(4) 1 d PD B 2
F46 F 0.240(3) 0.610(2) 0.7064(17) 0.145(16) Uiso 0.165(2) 1 d PD B 2
B5 B -0.5447(6) 0.7836(5) 0.6562(5) 0.056(6) Uiso 0.334(4) 1 d PD C 3
F51 F -0.6252(5) 0.8191(5) 0.7104(4) 0.039(2) Uiso 0.334(4) 1 d PD C 3
F52 F -0.4902(6) 0.7259(5) 0.6817(5) 0.046(2) Uiso 0.334(4) 1 d PD C 3
F53 F -0.5653(8) 0.7598(6) 0.6080(5) 0.076(4) Uiso 0.334(4) 1 d PD C 3
F54 F -0.4988(8) 0.8299(6) 0.6212(7) 0.099(5) Uiso 0.334(4) 1 d PD C 3
B51 B -0.5267(9) 0.8062(7) 0.6626(6) 0.054(5) Uiso 0.334(4) 1 d PD C 4
F55 F -0.6079(7) 0.8426(6) 0.7152(5) 0.051(3) Uiso 0.334(4) 1 d PD C 4
F56 F -0.5364(9) 0.7847(7) 0.6071(6) 0.070(3) Uiso 0.334(4) 1 d PD C 4
F57 F -0.4766(8) 0.7483(7) 0.6906(6) 0.062(3) Uiso 0.334(4) 1 d PD C 4
F58 F -0.4812(16) 0.8525(12) 0.6264(12) 0.078(6) Uiso 0.201(2) 1 d PD . 4
F59 F -0.4592(18) 0.7803(14) 0.6987(13) 0.050(6) Uiso 0.1337(15) 1 d P C 4
O100 O 0.5962(7) 0.6241(6) 0.3520(6) 0.070(3) Uiso 0.50 1 d P D 7
C100 C 0.6820(10) 0.5712(8) 0.3326(8) 0.066(3) Uiso 0.50 1 d P D 7
H10A H 0.6764 0.5271 0.3221 0.079 Uiso 0.50 1 calc PR D 7
H10B H 0.7014 0.5602 0.3737 0.079 Uiso 0.50 1 calc PR D 7
C101 C 0.5249(12) 0.6136(10) 0.4122(9) 0.073(4) Uiso 0.50 1 d P D 7
H10C H 0.5424 0.6062 0.4540 0.088 Uiso 0.50 1 calc PR D 7
H10D H 0.5140 0.5703 0.4062 0.088 Uiso 0.50 1 calc PR D 7
C102 C 0.7564(8) 0.5864(6) 0.2717(6) 0.048(3) Uiso 0.50 1 d P D 7
H10E H 0.8022 0.5411 0.2473 0.072 Uiso 0.50 1 calc PR D 7
H10F H 0.7871 0.6094 0.2879 0.072 Uiso 0.50 1 calc PR D 7
H10G H 0.7297 0.6188 0.2390 0.072 Uiso 0.50 1 calc PR D 7
C103 C 0.4315(15) 0.6839(11) 0.4237(12) 0.093(6) Uiso 0.50 1 d P D 7
H10H H 0.3781 0.6689 0.4363 0.139 Uiso 0.50 1 calc PR D 7
H10I H 0.4386 0.7122 0.3799 0.139 Uiso 0.50 1 calc PR D 7
H10J H 0.4212 0.7135 0.4620 0.139 Uiso 0.50 1 calc PR D 7
O110 O -0.4960(12) 1.0333(11) 0.6383(10) 0.051(4) Uiso 0.25 1 d P . 8
C110 C -0.3114(17) 0.9251(18) 0.6374(19) 0.077(8) Uiso 0.25 1 d PD . 8
C111 C -0.4124(16) 0.9469(14) 0.6398(14) 0.055(6) Uiso 0.25 1 d PD . 8
C112 C -0.4325(9) 0.9898(7) 0.3067(7) 0.060(3) Uiso 0.50 1 d PD . 8
C113 C -0.3428(13) 0.9415(12) 0.3159(13) 0.054(6) Uiso 0.25 1 d PD E 8
O112 O 0.5591(10) 0.9867(8) 0.2498(8) 0.043(3) Uiso 0.25 1 d P . .
C201 C 0.5792(19) 0.8199(12) 0.7847(15) 0.060(6) Uiso 0.25 1 d PD . .
O201 O 0.5986(14) 0.8847(9) 0.7709(10) 0.063(5) Uiso 0.25 1 d PD . .
C202 C 0.494(3) 0.647(2) 0.417(2) 0.093(12) Uiso 0.25 1 d PD . .
O202 O 0.4269(15) 0.6927(11) 0.3880(13) 0.070(5) Uiso 0.25 1 d PD D .
O203 O -0.2539(8) 0.8838(6) 0.5956(5) 0.075(3) Uiso 0.50 1 d PD . .
C203 C -0.2283(8) 0.8771(7) 0.6544(6) 0.050(3) Uiso 0.50 1 d PD . .
C204 C 0.654(3) 0.857(4) 0.790(4) 0.083(18) Uiso 0.13 1 d PD . .
O204 O 0.561(2) 0.8598(19) 0.8094(17) 0.050(7) Uiso 0.13 1 d PD . .
C205 C 0.065(4) 0.594(3) -0.091(3) 0.063(13) Uiso 0.13 1 d PD . .
O205 O 0.063(2) 0.6451(16) -0.0476(16) 0.048(7) Uiso 0.13 1 d PD . .
C206 C 0.757(2) 0.832(3) 0.861(3) 0.059(12) Uiso 0.13 1 d PD . .
O206 O 0.659(2) 0.8685(19) 0.8770(19) 0.058(8) Uiso 0.13 1 d PD . .
C207 C -0.403(4) 1.346(2) 0.388(3) 0.061(13) Uiso 0.13 1 d PD . .
O207 O -0.465(3) 1.413(2) 0.423(2) 0.079(11) Uiso 0.13 1 d PD . .
O208 O -0.4940(15) 1.0045(13) 0.6554(12) 0.066(5) Uiso 0.25 1 d P . .
C208 C -0.474(2) 1.0597(15) 0.3379(15) 0.062(6) Uiso 0.25 1 d P . .
C209 C -0.552(2) 0.756(2) 0.6692(19) 0.077(8) Uiso 0.25 1 d P . .
O209 O -0.609(2) 0.7198(18) 0.6960(18) 0.122(10) Uiso 0.25 1 d P C .

loop_
_atom_site_aniso_label
_atom_site_aniso_U_11
_atom_site_aniso_U_22
_atom_site_aniso_U_33
_atom_site_aniso_U_23
_atom_site_aniso_U_13
_atom_site_aniso_U_12
Ni1 0.0245(3) 0.0329(3) 0.0263(3) -0.0037(2) -0.0133(2) -0.0070(2)
Ni2 0.0244(3) 0.0422(3) 0.0248(3) -0.0088(2) -0.0056(2) -0.0106(2)
Ni3 0.0233(3) 0.0392(3) 0.0283(3) -0.0069(2) -0.0034(2) -0.0143(2)
Ni4 0.0202(3) 0.0304(3) 0.0293(3) -0.0082(2) -0.0078(2) -0.0059(2)
Ni5 0.0288(3) 0.0303(3) 0.0354(3) -0.0057(2) -0.0143(2) -0.0100(2)
Ni6 0.0220(3) 0.0330(3) 0.0372(3) -0.0118(2) -0.0121(2) -0.0031(2)
Ni7 0.0241(3) 0.0323(3) 0.0245(3) -0.0060(2) -0.0090(2) -0.0087(2)
Ni8 0.0299(3) 0.0429(3) 0.0217(3) -0.0030(2) -0.0058(2) -0.0207(3)
Na1 0.0268(9) 0.0478(11) 0.0272(9) -0.0067(8) -0.0079(7) -0.0112(8)
Na2 0.0355(10) 0.0510(12) 0.0336(10) -0.0133(9) -0.0028(8) -0.0180(9)
N11 0.0266(19) 0.037(2) 0.0296(19) 0.0025(16) -0.0150(16) -0.0089(16)
N12 0.036(2) 0.043(2) 0.039(2) -0.0065(18) -0.0248(18) -0.0094(18)
N21 0.041(2) 0.044(2) 0.0232(18) -0.0035(16) -0.0076(17) -0.0180(19)
N22 0.028(2) 0.049(2) 0.030(2) -0.0126(18) -0.0024(16) -0.0147(18)
N31 0.0269(19) 0.041(2) 0.036(2) -0.0039(17) -0.0059(16) -0.0162(17)
N32 0.0274(19) 0.042(2) 0.037(2) -0.0101(18) -0.0049(17) -0.0162(17)
N41 0.031(2) 0.0295(19) 0.033(2) -0.0074(15) -0.0150(16) -0.0057(16)
N42 0.0226(18) 0.041(2) 0.038(2) -0.0152(18) -0.0112(16) -0.0039(17)
N51 0.044(2) 0.034(2) 0.043(2) -0.0009(18) -0.022(2) -0.0172(18)
N52 0.031(2) 0.036(2) 0.047(2) -0.0146(18) -0.0151(19) -0.0091(17)
N61 0.0277(19) 0.037(2) 0.035(2) -0.0117(17) -0.0139(16) -0.0005(16)
N62 0.0245(19) 0.043(2) 0.041(2) -0.0136(18) -0.0142(17) -0.0046(17)
N71 0.031(2) 0.039(2) 0.0294(19) -0.0008(16) -0.0128(16) -0.0163(17)
N72 0.0288(19) 0.040(2) 0.0263(18) -0.0067(16) -0.0091(15) -0.0130(17)
N81 0.046(2) 0.062(3) 0.0246(19) 0.0001(18) -0.0068(18) -0.037(2)
N82 0.032(2) 0.055(3) 0.033(2) -0.0038(19) -0.0063(17) -0.027(2)
O11 0.0347(17) 0.0341(17) 0.0389(18) -0.0055(14) -0.0179(15) -0.0079(14)
O12 0.0275(15) 0.0331(16) 0.0295(15) -0.0034(13) -0.0138(13) -0.0094(13)
O13 0.0248(15) 0.0339(16) 0.0285(15) -0.0052(12) -0.0136(12) -0.0078(13)
O14 0.0326(17) 0.0355(18) 0.0439(19) -0.0072(14) -0.0200(15) -0.0096(14)
O21 0.0301(17) 0.0469(19) 0.0280(16) 0.0007(14) -0.0147(13) -0.0094(15)
O22 0.0288(16) 0.0414(18) 0.0232(15) -0.0049(13) -0.0092(13) -0.0085(14)
O23 0.0239(16) 0.0406(18) 0.0313(16) -0.0086(14) -0.0091(13) -0.0072(14)
O24 0.0285(17) 0.0415(19) 0.0387(18) -0.0126(15) -0.0136(14) -0.0034(14)
O31 0.0376(18) 0.0444(19) 0.0348(18) -0.0044(15) -0.0113(15) -0.0169(16)
O32 0.0271(16) 0.0468(19) 0.0332(17) -0.0085(14) -0.0047(13) -0.0180(15)
O33 0.0253(15) 0.0413(18) 0.0272(15) -0.0053(13) -0.0068(13) -0.0130(14)
O34 0.0292(16) 0.0400(18) 0.0294(16) -0.0031(13) -0.0107(13) -0.0132(14)
O41 0.0291(17) 0.0381(18) 0.0365(17) -0.0055(14) -0.0051(14) -0.0140(14)
O42 0.0243(15) 0.0322(16) 0.0307(16) -0.0076(13) -0.0066(13) -0.0091(13)
O43 0.0235(15) 0.0366(17) 0.0301(16) -0.0087(13) -0.0038(13) -0.0119(13)
O44 0.0333(18) 0.056(2) 0.0292(17) -0.0114(15) 0.0008(14) -0.0242(17)
O51 0.046(2) 0.0443(19) 0.0290(17) 0.0004(14) -0.0121(15) -0.0255(16)
O52 0.0314(16) 0.0323(16) 0.0328(16) -0.0022(13) -0.0141(13) -0.0128(13)
O53 0.0304(16) 0.0339(16) 0.0295(16) -0.0063(13) -0.0116(13) -0.0110(13)
O54 0.0323(17) 0.0441(19) 0.0316(17) -0.0116(14) -0.0082(14) -0.0138(15)
O61 0.0345(18) 0.0302(17) 0.055(2) -0.0021(15) -0.0258(16) -0.0079(14)
O62 0.0243(16) 0.0319(17) 0.050(2) -0.0094(14) -0.0172(15) -0.0038(13)
O63 0.0261(16) 0.0351(17) 0.0369(17) -0.0073(14) -0.0109(13) -0.0079(13)
O64 0.0284(17) 0.044(2) 0.0398(18) -0.0074(15) -0.0082(14) -0.0149(15)
O71 0.0327(17) 0.0352(17) 0.0401(19) -0.0093(14) -0.0130(15) -0.0046(14)
O72 0.0254(15) 0.0332(16) 0.0302(16) -0.0064(13) -0.0122(13) -0.0063(13)
O73 0.0245(15) 0.0321(16) 0.0308(16) -0.0060(13) -0.0094(13) -0.0076(13)
O74 0.0278(16) 0.0336(17) 0.0385(18) -0.0077(14) -0.0126(14) -0.0073(13)
O81 0.0302(16) 0.0420(18) 0.0272(15) -0.0002(13) -0.0110(13) -0.0158(14)
O82 0.0331(16) 0.0417(18) 0.0227(15) -0.0039(13) -0.0071(13) -0.0208(14)
O83 0.0276(16) 0.0453(19) 0.0257(15) -0.0018(13) -0.0090(13) -0.0176(14)
O84 0.0273(16) 0.0423(18) 0.0338(17) -0.0009(14) -0.0137(14) -0.0103(14)
C11 0.058(3) 0.036(3) 0.055(3) 0.001(2) -0.036(3) -0.007(2)
C12 0.034(2) 0.038(2) 0.029(2) 0.0010(19) -0.0151(19) -0.010(2)
C13 0.026(2) 0.033(2) 0.026(2) -0.0023(18) -0.0102(17) -0.0107(18)
C14 0.043(3) 0.047(3) 0.044(3) -0.001(2) -0.030(2) -0.010(2)
C16 0.062(4) 0.054(3) 0.068(4) -0.010(3) -0.051(3) -0.004(3)
C17 0.120(7) 0.052(4) 0.144(8) -0.011(4) -0.110(7) -0.017(4)
C18 0.044(3) 0.046(3) 0.055(3) -0.014(2) -0.032(3) -0.008(2)
C19 0.027(2) 0.038(3) 0.034(2) -0.0100(19) -0.0137(19) -0.0081(19)
C21 0.052(4) 0.116(6) 0.028(3) 0.006(3) -0.016(3) -0.006(4)
C22 0.040(3) 0.046(3) 0.027(2) 0.000(2) -0.013(2) -0.013(2)
C23 0.032(2) 0.036(2) 0.025(2) -0.0005(18) -0.0108(18) -0.0109(19)
C24 0.045(3) 0.059(3) 0.025(2) -0.005(2) -0.002(2) -0.018(3)
C25 0.043(3) 0.064(4) 0.035(3) -0.007(3) 0.003(2) -0.025(3)
C26 0.033(3) 0.066(4) 0.033(3) -0.011(2) 0.001(2) -0.020(3)
C27 0.027(3) 0.060(4) 0.054(3) -0.018(3) -0.005(2) -0.006(2)
C28 0.025(2) 0.046(3) 0.041(3) -0.018(2) -0.005(2) -0.010(2)
C29 0.026(2) 0.041(3) 0.038(2) -0.015(2) -0.0099(19) -0.010(2)
C31 0.052(3) 0.065(4) 0.035(3) 0.011(3) -0.016(2) -0.030(3)
C32 0.026(2) 0.037(2) 0.033(2) -0.0002(19) -0.0082(18) -0.0114(19)
C33 0.026(2) 0.038(2) 0.031(2) -0.0025(19) -0.0102(18) -0.0090(19)
C34 0.041(3) 0.055(3) 0.042(3) -0.002(2) -0.008(2) -0.029(3)
C35 0.039(3) 0.069(4) 0.053(3) -0.009(3) -0.009(3) -0.029(3)
C36 0.047(3) 0.060(3) 0.044(3) -0.008(3) -0.009(2) -0.035(3)
C37 0.038(3) 0.055(3) 0.044(3) -0.008(2) -0.017(2) -0.018(2)
C38 0.024(2) 0.042(3) 0.033(2) -0.010(2) -0.0068(18) -0.0096(19)
C39 0.022(2) 0.035(2) 0.035(2) -0.0090(19) -0.0092(18) -0.0059(18)
C41 0.049(3) 0.038(3) 0.033(2) 0.000(2) -0.014(2) -0.018(2)
C42 0.035(2) 0.036(2) 0.025(2) -0.0041(18) -0.0140(19) -0.013(2)
C43 0.031(2) 0.034(2) 0.022(2) -0.0058(17) -0.0076(17) -0.0114(19)
C44 0.038(3) 0.033(2) 0.045(3) -0.008(2) -0.021(2) -0.001(2)
C45 0.033(3) 0.037(3) 0.046(3) -0.016(2) -0.015(2) 0.000(2)
C46 0.031(3) 0.046(3) 0.051(3) -0.020(2) -0.015(2) 0.000(2)
C47 0.028(3) 0.075(4) 0.080(5) -0.026(4) 0.007(3) -0.020(3)
C48 0.022(2) 0.053(3) 0.037(3) -0.017(2) -0.0056(19) -0.012(2)
C49 0.027(2) 0.047(3) 0.027(2) -0.008(2) -0.0057(18) -0.017(2)
C51 0.094(5) 0.054(4) 0.048(3) 0.009(3) -0.020(3) -0.048(4)
C52 0.053(3) 0.040(3) 0.041(3) 0.003(2) -0.025(2) -0.024(2)
C53 0.038(2) 0.033(2) 0.032(2) 0.0038(19) -0.020(2) -0.017(2)
C54 0.071(4) 0.038(3) 0.058(4) -0.006(3) -0.024(3) -0.025(3)
C56 0.058(4) 0.043(3) 0.057(3) -0.020(3) -0.012(3) -0.023(3)
C57 0.048(3) 0.066(4) 0.049(3) -0.032(3) 0.001(3) -0.024(3)
C58 0.027(2) 0.042(3) 0.043(3) -0.016(2) -0.012(2) -0.010(2)
C59 0.025(2) 0.038(2) 0.035(2) -0.009(2) -0.0138(19) -0.0063(19)
C61 0.028(2) 0.034(2) 0.045(3) 0.004(2) -0.008(2) -0.007(2)
C62 0.025(2) 0.035(2) 0.022(2) -0.0054(17) -0.0057(17) -0.0039(18)
C63 0.027(2) 0.031(2) 0.032(2) -0.0033(18) -0.0106(18) -0.0071(18)
C64 0.030(2) 0.046(3) 0.047(3) -0.008(2) -0.020(2) 0.000(2)
C65 0.027(2) 0.048(3) 0.056(3) -0.014(3) -0.018(2) 0.001(2)
C66 0.030(3) 0.053(3) 0.065(4) -0.011(3) -0.025(3) -0.003(2)
C67 0.038(3) 0.066(4) 0.088(5) -0.001(4) -0.029(3) -0.022(3)
C68 0.028(2) 0.052(3) 0.040(3) -0.012(2) -0.012(2) -0.012(2)
C69 0.026(2) 0.041(3) 0.031(2) -0.0079(19) -0.0075(18) -0.012(2)
C71 0.043(3) 0.047(3) 0.050(3) 0.007(3) -0.021(3) -0.007(2)
C72 0.028(2) 0.038(2) 0.033(2) 0.0024(19) -0.0135(19) -0.014(2)
C73 0.029(2) 0.033(2) 0.034(2) -0.0048(18) -0.0121(19) -0.0124(19)
C74 0.045(3) 0.048(3) 0.031(2) 0.000(2) -0.022(2) -0.018(2)
C75 0.049(3) 0.057(3) 0.025(2) -0.003(2) -0.013(2) -0.026(3)
C76 0.047(3) 0.053(3) 0.026(2) -0.009(2) -0.012(2) -0.020(2)
C77 0.040(3) 0.041(3) 0.043(3) -0.015(2) -0.009(2) -0.008(2)
C78 0.023(2) 0.039(3) 0.033(2) -0.0090(19) -0.0050(18) -0.0131(19)
C79 0.020(2) 0.033(2) 0.034(2) -0.0054(18) -0.0091(17) -0.0092(18)
C81 0.085(5) 0.135(7) 0.026(3) 0.015(3) -0.020(3) -0.079(5)
C82 0.055(3) 0.065(4) 0.027(2) 0.003(2) -0.012(2) -0.040(3)
C83 0.036(2) 0.036(2) 0.027(2) -0.0029(18) -0.0105(19) -0.018(2)
C84 0.055(4) 0.096(5) 0.033(3) 0.002(3) -0.006(3) -0.054(4)
C85 0.052(3) 0.079(4) 0.042(3) 0.009(3) -0.013(3) -0.047(3)
C86 0.043(3) 0.089(5) 0.042(3) 0.006(3) -0.008(2) -0.045(3)
C87 0.036(3) 0.093(5) 0.061(4) 0.016(4) -0.018(3) -0.034(3)
C88 0.031(2) 0.050(3) 0.039(3) -0.005(2) -0.011(2) -0.018(2)
C89 0.028(2) 0.033(2) 0.032(2) -0.0054(18) -0.0107(18) -0.0129(18)

loop_
_atom_type_symbol
_atom_type_description
_atom_type_scat_dispersion_real
_atom_type_scat_dispersion_imag
_atom_type_scat_source
C C 0.0033 0.0016 'International Tables Vol C Tables 4.2.6.8 and 6.1.1.4'
H H 0.0000 0.0000 'International Tables Vol C Tables 4.2.6.8 and 6.1.1.4'
Li Li -0.0003 0.0001 'International Tables Vol C Tables 4.2.6.8 and 6.1.1.4'
B B 0.0013 0.0007 'International Tables Vol C Tables 4.2.6.8 and 6.1.1.4'
N N 0.0061 0.0033 'International Tables Vol C Tables 4.2.6.8 and 6.1.1.4'
O O 0.0106 0.0060 'International Tables Vol C Tables 4.2.6.8 and 6.1.1.4'
F F 0.0171 0.0103 'International Tables Vol C Tables 4.2.6.8 and 6.1.1.4'
Ni Ni 0.3393 1.1124 'International Tables Vol C Tables 4.2.6.8 and 6.1.1.4'
Na Na 0.0362 0.0249 'International Tables Vol C Tables 4.2.6.8 and 6.1.1.4'

loop_
_geom_angle_atom_site_label_1
_geom_angle_atom_site_label_2
_geom_angle_atom_site_label_3
_geom_angle
_geom_angle_site_symmetry_1
N11 Ni1 O13 176.84(14) .
N11 Ni1 N12 98.40(16) .
O13 Ni1 N12 80.41(14) .
N11 Ni1 O12 81.18(14) .
O13 Ni1 O12 99.86(12) .
N12 Ni1 O12 177.22(15) .
N11 Ni1 O21 91.86(14) .
O13 Ni1 O21 91.06(13) .
N12 Ni1 O21 89.13(16) .
O12 Ni1 O21 93.63(13) .
N11 Ni1 O84 87.93(14) .
O13 Ni1 O84 89.06(13) .
N12 Ni1 O84 85.77(16) .
O12 Ni1 O84 91.46(13) .
O21 Ni1 O84 174.81(13) .
N21 Ni2 N22 97.35(17) .
N21 Ni2 O23 174.18(15) .
N22 Ni2 O23 79.93(15) .
N21 Ni2 O22 80.37(15) .
N22 Ni2 O22 177.11(14) .
O23 Ni2 O22 102.18(12) .
N21 Ni2 O31 92.57(16) .
N22 Ni2 O31 88.96(15) .
O23 Ni2 O31 92.52(14) .
O22 Ni2 O31 92.92(13) .
N21 Ni2 O54 87.10(15) .
N22 Ni2 O54 86.47(15) .
O23 Ni2 O54 87.59(13) .
O22 Ni2 O54 91.61(13) .
O31 Ni2 O54 175.34(13) .
N31 Ni3 O33 176.17(15) .
N31 Ni3 N32 98.24(16) .
O33 Ni3 N32 79.51(15) .
N31 Ni3 O32 80.72(15) .
O33 Ni3 O32 101.40(13) .
N32 Ni3 O32 177.63(15) .
N31 Ni3 O64 87.98(15) .
O33 Ni3 O64 88.71(13) .
N32 Ni3 O64 84.44(15) .
O32 Ni3 O64 93.38(14) .
N31 Ni3 O41 91.31(15) .
O33 Ni3 O41 91.90(13) .
N32 Ni3 O41 92.96(15) .
O32 Ni3 O41 89.20(14) .
O64 Ni3 O41 177.18(13) .
N41 Ni4 O43 176.81(14) .
N41 Ni4 N42 97.72(16) .
O43 Ni4 N42 80.87(15) .
N41 Ni4 O42 80.64(14) .
O43 Ni4 O42 100.88(12) .
N42 Ni4 O42 177.34(14) .
N41 Ni4 O11 84.97(14) .
O43 Ni4 O11 92.10(13) .
N42 Ni4 O11 87.48(15) .
O42 Ni4 O11 94.45(13) .
N41 Ni4 O74 92.05(14) .
O43 Ni4 O74 90.69(13) .
N42 Ni4 O74 85.42(14) .
O42 Ni4 O74 92.53(12) .
O11 Ni4 O74 171.86(13) .
N51 Ni5 N52 98.73(17) .
N51 Ni5 O53 178.70(16) .
N52 Ni5 O53 80.03(15) .
N51 Ni5 O52 80.57(15) .
N52 Ni5 O52 176.56(14) .
O53 Ni5 O52 100.69(12) .
N51 Ni5 O61 88.73(16) .
N52 Ni5 O61 89.48(16) .
O53 Ni5 O61 90.87(13) .
O52 Ni5 O61 93.87(13) .
N51 Ni5 O14 89.47(15) .
N52 Ni5 O14 85.04(15) .
O53 Ni5 O14 90.80(13) .
O52 Ni5 O14 91.58(13) .
O61 Ni5 O14 173.91(13) .
N61 Ni6 O63 178.22(15) .
N61 Ni6 N62 97.47(17) .
O63 Ni6 N62 80.78(15) .
N61 Ni6 O62 80.29(14) .
O63 Ni6 O62 101.48(13) .
N62 Ni6 O62 175.16(15) .
N61 Ni6 O71 87.66(15) .
O63 Ni6 O71 92.05(13) .
N62 Ni6 O71 91.33(15) .
O62 Ni6 O71 92.86(14) .
N61 Ni6 O24 89.79(15) .
O63 Ni6 O24 90.38(14) .
N62 Ni6 O24 85.21(15) .
O62 Ni6 O24 90.47(14) .
O71 Ni6 O24 175.41(13) .
N71 Ni7 O73 177.53(14) .
N71 Ni7 N72 98.42(16) .
O73 Ni7 N72 80.42(14) .
N71 Ni7 O72 81.32(14) .
O73 Ni7 O72 99.85(12) .
N72 Ni7 O72 179.40(15) .
N71 Ni7 O81 89.21(14) .
O73 Ni7 O81 92.90(13) .
N72 Ni7 O81 87.50(14) .
O72 Ni7 O81 91.96(13) .
N71 Ni7 O34 87.87(14) .
O73 Ni7 O34 89.88(12) .
N72 Ni7 O34 86.56(14) .
O72 Ni7 O34 93.96(12) .
O81 Ni7 O34 172.94(12) .
N81 Ni8 O83 175.30(17) .
N81 Ni8 N82 96.99(17) .
O83 Ni8 N82 79.91(15) .
N81 Ni8 O82 80.55(15) .
O83 Ni8 O82 102.32(12) .
N82 Ni8 O82 175.85(15) .
N81 Ni8 O51 91.93(16) .
O83 Ni8 O51 91.70(13) .
N82 Ni8 O51 91.65(16) .
O82 Ni8 O51 91.78(13) .
N81 Ni8 O44 87.92(17) .
O83 Ni8 O44 88.23(14) .
N82 Ni8 O44 83.92(16) .
O82 Ni8 O44 92.62(13) .
O51 Ni8 O44 175.51(13) .
O02 Li1 O23 132.1(9) .
O02 Li1 O53 113.8(8) .
O23 Li1 O53 100.5(7) .
Li3 Li1 O62 132.9(10) .
O02 Li1 O62 103.0(7) .
O23 Li1 O62 103.5(7) .
O53 Li1 O62 99.1(6) .
O23 Li1 O01 113.6(8) .
O53 Li1 O01 134.4(9) .
O62 Li1 O01 101.4(7) .
O00 Li2 O13 131.7(8) .
O02 Li2 O13 131.7(7) .
Li3 Li2 O83 154.5(10) .
O02 Li2 O83 137.8(7) .
O13 Li2 O83 89.4(5) .
O02 Li2 O52 99.6(6) .
O13 Li2 O52 91.6(5) .
O83 Li2 O52 86.0(4) .
O13 Li2 O01 137.6(7) .
O83 Li2 O01 128.0(6) .
O52 Li2 O01 108.3(6) .
O00 Li3 O53 135.1(11) .
O00 Li3 O13 115.4(10) .
O53 Li3 O13 97.3(9) .
O00 Li3 O22 105.0(9) .
O53 Li3 O22 100.5(8) .
O13 Li3 O22 96.8(8) .
O53 Li3 O01 122.2(10) .
O13 Li3 O01 131.9(10) .
O22 Li3 O01 101.2(8) .
O00 Li4 O83 121.9(12) .
O00 Li4 O43 127.7(12) .
O83 Li4 O43 99.9(10) .
O00 Li4 O12 99.1(10) .
O83 Li4 O12 102.6(10) .
O43 Li4 O12 100.9(10) .
O83 Li4 O01 132.4(11) .
O43 Li4 O01 110.9(10) .
O12 Li4 O01 106.0(9) .
F14 Na1 O00 161.9(4) .
O00 Na1 O90 164.2(4) .
F14 Na1 O22 86.0(3) .
O00 Na1 O22 84.0(2) .
O90 Na1 O22 97.9(3) .
F14 Na1 O12 86.8(3) .
O00 Na1 O12 78.0(2) .
O90 Na1 O12 86.4(3) .
O22 Na1 O12 88.84(12) .
F14 Na1 O32 100.6(3) .
O00 Na1 O32 95.6(2) .
O90 Na1 O32 99.7(3) .
O22 Na1 O32 97.25(12) .
O12 Na1 O32 170.70(14) .
F14 Na1 O42 100.5(3) .
O00 Na1 O42 89.9(2) .
O90 Na1 O42 88.6(3) .
O22 Na1 O42 173.48(14) .
O12 Na1 O42 92.18(12) .
O32 Na1 O42 80.99(12) .
F14 Na1 O01 176.9(5) .
O90 Na1 O01 167.4(5) .
O22 Na1 O01 94.5(4) .
O12 Na1 O01 96.2(4) .
O32 Na1 O01 76.4(4) .
O42 Na1 O01 79.0(4) .
F14 Na1 O02 163.9(3) .
O90 Na1 O02 171.2(3) .
O22 Na1 O02 79.98(15) .
O12 Na1 O02 85.08(16) .
O32 Na1 O02 89.06(16) .
O42 Na1 O02 93.69(15) .
O91 Na2 O82 85.9(3) .
O91 Na2 O02 166.1(3) .
O82 Na2 O02 94.67(18) .
O91 Na2 O62 98.4(3) .
O82 Na2 O62 175.71(16) .
O02 Na2 O62 81.23(18) .
O91 Na2 O52 87.5(3) .
O82 Na2 O52 90.87(13) .
O02 Na2 O52 78.62(16) .
O62 Na2 O52 89.56(12) .
O91 Na2 O72 98.9(3) .
O82 Na2 O72 88.88(12) .
O02 Na2 O72 94.98(17) .
O62 Na2 O72 90.21(12) .
O52 Na2 O72 173.56(15) .
O91 Na2 F22 24.2(3) .
O82 Na2 F22 107.1(3) .
O02 Na2 F22 146.4(3) .
O62 Na2 F22 77.2(3) .
O52 Na2 F22 75.8(3) .
O72 Na2 F22 110.4(3) .
O91 Na2 O01 175.1(4) .
O82 Na2 O01 91.7(3) .
O62 Na2 O01 84.0(3) .
O52 Na2 O01 96.9(4) .
O72 Na2 O01 76.7(4) .
F22 Na2 O01 159.8(4) .
O91 Na2 O00 164.3(3) .
O82 Na2 O00 86.7(2) .
O62 Na2 O00 89.2(2) .
O52 Na2 O00 78.77(19) .
O72 Na2 O00 94.79(19) .
F22 Na2 O00 151.1(3) .
O00 Na3 O73 130.2(3) .
O73 Na3 O02 135.4(3) .
O00 Na3 O33 147.2(3) .
O73 Na3 O33 81.31(18) .
O02 Na3 O33 142.8(3) .
O00 Na3 O42 93.4(3) .
O73 Na3 O42 82.81(17) .
O02 Na3 O42 105.7(2) .
O33 Na3 O42 80.42(17) .
O00 Na3 O72 108.5(3) .
O73 Na3 O72 81.35(17) .
O02 Na3 O72 96.2(2) .
O33 Na3 O72 82.19(17) .
O42 Na3 O72 158.0(2) .
O02 Na4 O33 159.2(4) .
O33 Na4 O00 146.6(4) .
O02 Na4 O63 115.1(3) .
O33 Na4 O63 85.6(2) .
O00 Na4 O63 126.6(4) .
O02 Na4 O72 100.4(3) .
O33 Na4 O72 84.8(2) .
O00 Na4 O72 108.1(3) .
O63 Na4 O72 78.7(2) .
O02 Na4 O32 98.9(3) .
O33 Na4 O32 82.7(2) .
O00 Na4 O32 94.1(3) .
O63 Na4 O32 78.9(2) .
O72 Na4 O32 155.1(3) .
C12 N11 C14 122.8(4) .
C12 N11 Ni1 115.1(3) .
C14 N11 Ni1 122.2(3) .
C18 N12 C16 124.2(4) .
C18 N12 Ni1 114.6(3) .
C16 N12 Ni1 121.1(3) .
C22 N21 C24 123.3(4) .
C22 N21 Ni2 115.1(3) .
C24 N21 Ni2 121.0(4) .
C28 N22 C26 121.4(4) .
C28 N22 Ni2 114.9(3) .
C26 N22 Ni2 123.5(4) .
C32 N31 C34 122.3(4) .
C32 N31 Ni3 115.3(3) .
C34 N31 Ni3 122.4(3) .
C38 N32 C36 124.1(4) .
C38 N32 Ni3 114.1(3) .
C36 N32 Ni3 121.1(3) .
C42 N41 C44 124.2(4) .
C42 N41 Ni4 115.1(3) .
C44 N41 Ni4 120.2(3) .
C48 N42 C46 122.6(4) .
C48 N42 Ni4 114.1(3) .
C46 N42 Ni4 123.2(3) .
C52 N51 C54 122.4(5) .
C52 N51 Ni5 115.4(3) .
C54 N51 Ni5 122.2(4) .
C58 N52 C56 123.4(4) .
C58 N52 Ni5 115.3(3) .
C56 N52 Ni5 120.9(4) .
C62 N61 C64 124.3(4) .
C62 N61 Ni6 115.6(3) .
C64 N61 Ni6 120.1(3) .
C68 N62 C66 122.5(4) .
C68 N62 Ni6 113.7(3) .
C66 N62 Ni6 123.5(4) .
C72 N71 C74 124.2(4) .
C72 N71 Ni7 114.9(3) .
C74 N71 Ni7 120.8(3) .
C78 N72 C76 122.1(4) .
C78 N72 Ni7 115.0(3) .
C76 N72 Ni7 122.8(3) .
C82 N81 C84 122.7(4) .
C82 N81 Ni8 114.5(3) .
C84 N81 Ni8 122.3(4) .
C88 N82 C86 122.6(5) .
C88 N82 Ni8 114.4(3) .
C86 N82 Ni8 122.1(4) .
Li4 O00 Li3 105.7(10) .
Li4 O00 Na3 96.7(8) .
Li3 O00 Na3 157.3(8) .
Li2 O00 Na4 160.0(7) .
Li4 O00 Na4 124.5(8) .
Li3 O00 Na4 129.5(8) .
Li2 O00 Li1 95.3(7) .
Na3 O00 Li1 107.6(5) .
Na4 O00 Li1 80.9(5) .
Li2 O00 Na1 114.3(6) .
Li4 O00 Na1 90.7(8) .
Li3 O00 Na1 88.4(7) .
Na3 O00 Na1 88.0(3) .
Na4 O00 Na1 85.7(3) .
Li1 O00 Na1 101.3(5) .
Li2 O00 Na2 83.0(6) .
Li4 O00 Na2 101.0(7) .
Li3 O00 Na2 100.6(7) .
Na3 O00 Na2 77.9(3) .
Na4 O00 Na2 77.1(3) .
Li1 O00 Na2 73.9(5) .
Na1 O00 Na2 162.7(4) .
Li1 O01 Li2 75.7(7) .
Li4 O01 Li3 72.4(8) .
Li1 O01 Na1 97.1(7) .
Li2 O01 Na1 84.8(6) .
Li1 O01 Na2 76.3(6) .
Li2 O01 Na2 72.7(5) .
Li4 O01 Na2 88.9(7) .
Li3 O01 Na2 88.5(7) .
Na1 O01 Na2 157.4(7) .
Li2 O02 Li1 108.5(7) .
Li3 O02 Na4 141.2(7) .
Li2 O02 Na3 129.9(5) .
Li1 O02 Na3 121.6(6) .
Li3 O02 Li4 93.1(9) .
Na4 O02 Li4 110.8(6) .
Na3 O02 Li4 84.0(6) .
Li2 O02 Na2 93.5(5) .
Li3 O02 Na2 117.8(7) .
Li1 O02 Na2 90.5(5) .
Na4 O02 Na2 87.6(3) .
Na3 O02 Na2 85.2(2) .
Li4 O02 Na2 101.6(6) .
Li2 O02 Na1 94.9(5) .
Li3 O02 Na1 79.1(6) .
Li1 O02 Na1 100.9(5) .
Na4 O02 Na1 79.0(2) .
Na3 O02 Na1 78.0(2) .
Li4 O02 Na1 73.8(6) .
Na2 O02 Na1 162.9(3) .
C13 O11 Ni4 130.7(3) .
C13 O12 Ni1 111.4(3) .
C13 O12 Li4 123.9(7) .
Ni1 O12 Li4 105.6(6) .
C13 O12 Na1 113.3(3) .
Ni1 O12 Na1 118.12(14) .
Li4 O12 Na1 82.2(6) .
C19 O13 Li3 129.3(6) .
C19 O13 Li2 137.6(4) .
C19 O13 Ni1 113.9(3) .
Li3 O13 Ni1 111.7(6) .
Li2 O13 Ni1 100.8(3) .
C19 O14 Ni5 122.7(3) .
C23 O21 Ni1 128.7(3) .
C23 O22 Ni2 112.3(3) .
C23 O22 Li3 125.0(6) .
Ni2 O22 Li3 104.4(5) .
C23 O22 Na1 117.9(3) .
Ni2 O22 Na1 112.10(14) .
C29 O23 Li1 129.8(6) .
C29 O23 Ni2 113.3(3) .
Li1 O23 Ni2 104.0(5) .
C29 O24 Ni6 122.7(3) .
C33 O31 Ni2 131.2(3) .
C33 O32 Ni3 111.3(3) .
C33 O32 Na1 109.3(3) .
Ni3 O32 Na1 125.83(15) .
C33 O32 Na4 158.1(3) .
Ni3 O32 Na4 80.39(17) .
C39 O33 Ni3 115.0(3) .
C39 O33 Na4 143.6(4) .
Ni3 O33 Na4 94.2(2) .
C39 O33 Na3 134.8(3) .
Ni3 O33 Na3 110.18(18) .
C39 O34 Ni7 122.0(3) .
C43 O41 Ni3 127.5(3) .
C43 O42 Ni4 110.4(3) .
C43 O42 Na1 114.9(3) .
Ni4 O42 Na1 113.77(14) .
C43 O42 Na3 132.0(3) .
Na1 O42 Na3 76.46(14) .
C49 O43 Li4 125.1(7) .
C49 O43 Ni4 113.3(3) .
Li4 O43 Ni4 112.3(6) .
C49 O44 Ni8 124.3(3) .
C53 O51 Ni8 128.4(3) .
C53 O52 Ni5 111.7(3) .
C53 O52 Li2 132.4(4) .
Ni5 O52 Li2 103.4(3) .
C53 O52 Na2 111.4(3) .
Ni5 O52 Na2 117.42(14) .
C59 O53 Li3 130.8(7) .
C59 O53 Li1 126.7(5) .
C59 O53 Ni5 114.2(3) .
Li3 O53 Ni5 103.8(6) .
Li1 O53 Ni5 112.7(5) .
C59 O54 Ni2 123.4(3) .
C63 O61 Ni5 130.0(3) .
C63 O62 Ni6 111.0(3) .
C63 O62 Li1 123.2(5) .
Ni6 O62 Li1 104.0(4) .
C63 O62 Na2 115.5(3) .
Ni6 O62 Na2 117.11(15) .
C69 O63 Ni6 113.9(3) .
C69 O63 Na4 127.8(3) .
Ni6 O63 Na4 117.0(2) .
C69 O64 Ni3 125.5(3) .
C73 O71 Ni6 128.9(3) .
C73 O72 Ni7 110.9(3) .
C73 O72 Na2 111.7(3) .
Ni7 O72 Na2 118.71(14) .
C73 O72 Na4 134.1(3) .
Ni7 O72 Na4 101.93(18) .
Na2 O72 Na4 76.65(16) .
C73 O72 Na3 156.6(3) .
Ni7 O72 Na3 82.27(14) .
Na2 O72 Na3 75.34(13) .
C79 O73 Ni7 114.4(3) .
C79 O73 Na3 145.0(3) .
Ni7 O73 Na3 94.79(16) .
C79 O74 Ni4 121.2(3) .
C83 O81 Ni7 131.1(3) .
C83 O82 Ni8 111.5(3) .
C83 O82 Na2 118.6(3) .
Ni8 O82 Na2 117.08(14) .
C89 O83 Li4 127.0(7) .
C89 O83 Ni8 113.8(3) .
Li4 O83 Ni8 104.5(7) .
C89 O83 Li2 131.1(4) .
Ni8 O83 Li2 113.7(3) .
C89 O84 Ni1 124.5(3) .
N11 C12 C11 127.7(4) .
N11 C12 C13 114.2(4) .
C11 C12 C13 118.0(4) .
O11 C13 O12 126.1(4) .
O11 C13 C12 116.8(4) .
O12 C13 C12 117.1(4) .
N11 C14 C15' 111.7(5) .
N11 C14 C15 111.9(9) .
C16 C15' C14 116.5(6) .
C16 C15 C14 117.6(14) .
C15 C16 N12 114.0(10) .
N12 C16 C15' 111.7(5) .
N12 C18 C17 127.5(5) .
N12 C18 C19 114.6(4) .
C17 C18 C19 117.9(5) .
O14 C19 O13 126.4(4) .
O14 C19 C18 117.8(4) .
O13 C19 C18 115.8(4) .
N21 C22 C21 125.9(5) .
N21 C22 C23 114.8(4) .
C21 C22 C23 119.3(5) .
O21 C23 O22 126.1(4) .
O21 C23 C22 117.4(4) .
O22 C23 C22 116.5(4) .
N21 C24 C25 111.3(4) .
C26 C25 C24 116.8(5) .
N22 C26 C25 112.2(4) .
N22 C28 C27 125.7(5) .
N22 C28 C29 114.0(4) .
C27 C28 C29 120.3(5) .
O24 C29 O23 125.7(5) .
O24 C29 C28 117.9(4) .
O23 C29 C28 116.4(4) .
N31 C32 C31 127.7(5) .
N31 C32 C33 114.9(4) .
C31 C32 C33 117.3(4) .
O31 C33 O32 126.2(4) .
O31 C33 C32 116.7(4) .
O32 C33 C32 117.1(4) .
N31 C34 C35 111.8(4) .
C36 C35 C34 116.9(5) .
N32 C36 C35 112.4(4) .
N32 C38 C37 126.7(5) .
N32 C38 C39 114.4(4) .
C37 C38 C39 118.9(4) .
O34 C39 O33 125.4(4) .
O34 C39 C38 119.0(4) .
O33 C39 C38 115.6(4) .
N41 C42 C41 128.7(4) .
N41 C42 C43 114.0(4) .
C41 C42 C43 117.2(4) .
O41 C43 O42 127.0(4) .
O41 C43 C42 116.2(4) .
O42 C43 C42 116.8(4) .
N41 C44 C45 110.7(4) .
C46 C45 C44 115.7(4) .
N42 C46 C45 113.1(4) .
N42 C48 C47 125.7(5) .
N42 C48 C49 114.9(4) .
C47 C48 C49 119.3(5) .
O44 C49 O43 126.4(5) .
O44 C49 C48 117.3(4) .
O43 C49 C48 116.3(4) .
N51 C52 C51 127.0(5) .
N51 C52 C53 114.7(4) .
C51 C52 C53 118.4(5) .
O51 C53 O52 126.2(4) .
O51 C53 C52 117.0(4) .
O52 C53 C52 116.7(4) .
N51 C54 C55' 114.1(6) .
N51 C54 C55 109.1(7) .
C56 C55' C54 118.1(8) .
C56 C55 C54 122.5(11) .
C55 C56 N52 114.3(7) .
N52 C56 C55' 112.3(6) .
N52 C58 C57 127.4(5) .
N52 C58 C59 114.2(4) .
C57 C58 C59 118.4(5) .
O54 C59 O53 126.2(4) .
O54 C59 C58 118.1(4) .
O53 C59 C58 115.7(4) .
N61 C62 C61 129.4(4) .
N61 C62 C63 113.9(4) .
C61 C62 C63 116.7(4) .
O61 C63 O62 126.9(4) .
O61 C63 C62 115.8(4) .
O62 C63 C62 117.3(4) .
N61 C64 C65 110.7(4) .
C66 C65 C64 116.2(5) .
N62 C66 C65 112.6(4) .
N62 C68 C67 126.8(5) .
N62 C68 C69 114.4(4) .
C67 C68 C69 118.7(5) .
O64 C69 O63 126.6(4) .
O64 C69 C68 116.8(4) .
O63 C69 C68 116.5(4) .
N71 C72 C71 128.0(5) .
N71 C72 C73 114.1(4) .
C71 C72 C73 118.0(4) .
O71 C73 O72 126.6(4) .
O71 C73 C72 116.0(4) .
O72 C73 C72 117.4(4) .
N71 C74 C75 112.1(4) .
C76 C75 C74 116.9(4) .
N72 C76 C75 112.1(4) .
N72 C78 C77 125.5(5) .
N72 C78 C79 113.4(4) .
C77 C78 C79 121.1(4) .
O74 C79 O73 126.0(4) .
O74 C79 C78 118.2(4) .
O73 C79 C78 115.8(4) .
N81 C82 C81 126.9(5) .
N81 C82 C83 115.5(4) .
C81 C82 C83 117.6(5) .
O81 C83 O82 126.7(4) .
O81 C83 C82 116.8(4) .
O82 C83 C82 116.5(4) .
N81 C84 C85 112.4(5) .
C84 C85 C86 114.9(6) .
N82 C86 C85 111.3(5) .
N82 C88 C87 126.7(5) .
N82 C88 C89 114.5(4) .
C87 C88 C89 118.8(5) .
O84 C89 O83 126.3(4) .
O84 C89 C88 117.7(4) .
O83 C89 C88 116.0(4) .
F14 B1 F11 111.8(6) .
F14 B1 F12 108.9(6) .
F11 B1 F12 109.8(6) .
F14 B1 F13 108.7(6) .
F11 B1 F13 110.0(6) .
F12 B1 F13 107.5(6) .
F25 B2 F21 102.7(12) .
F21 B2 F23 110.9(6) .
F21 B2 F24 110.5(6) .
F23 B2 F24 109.1(6) .
F21 B2 F22 109.3(6) .
F23 B2 F22 108.3(6) .
F24 B2 F22 108.7(6) .
F34 B3 F31 107.8(5) .
F34 B3 F32 111.0(5) .
F31 B3 F32 110.3(5) .
F37 B3 F33 109.7(6) .
F31 B3 F33 107.0(5) .
F35 B3 F33 108.0(5) .
F34 B3 F36 108.9(6) .
F31 B3 F36 109.7(6) .
F32 B3 F36 109.2(6) .
F34 B3 F39 101.3(10) .
F35 B3 F39 118.8(11) .
F33 B3 F39 119.0(11) .
F42 B4 F43 110.8(6) .
F42 B4 F41 108.9(6) .
F43 B4 F41 108.3(6) .
F42 B4 F44 110.1(6) .
F43 B4 F44 109.2(6) .
F41 B4 F44 109.5(6) .
F44 B4 F46 103(2) .
F52 B5 F51 110.1(6) .
F52 B5 F54 111.2(6) .
F51 B5 F54 109.8(6) .
F52 B5 F53 108.7(6) .
F51 B5 F53 109.9(6) .
F54 B5 F53 107.1(6) .
F57 B51 F55 109.0(11) .
F57 B51 F58 114.6(15) .
F55 B51 F58 109.7(14) .
F57 B51 F56 109.5(12) .
F55 B51 F56 115.4(12) .
C209 B51 F59 103(2) .
F55 B51 F59 102.5(13) .
C100 O100 C101 118.4(12) .
O100 C100 C102 116.6(12) .
O100 C101 C103 108.5(14) .
C112 O110 C111 89.3(14) 2_476
C110 C111 O110 130(2) .
O110 C112 C113 104.4(15) 2_476

loop_
_geom_bond_atom_site_label_1
_geom_bond_atom_site_label_2
_geom_bond_distance
_geom_bond_site_symmetry_2
Ni1 N11 2.009(4) .
Ni1 O13 2.024(3) .
Ni1 N12 2.024(4) .
Ni1 O12 2.063(3) .
Ni1 O21 2.082(3) .
Ni1 O84 2.121(3) .
Ni2 N21 2.015(4) .
Ni2 N22 2.021(4) .
Ni2 O23 2.029(3) .
Ni2 O22 2.064(3) .
Ni2 O31 2.093(4) .
Ni2 O54 2.137(3) .
Ni3 N31 2.007(4) .
Ni3 O33 2.019(3) .
Ni3 N32 2.046(4) .
Ni3 O32 2.077(3) .
Ni3 O64 2.079(4) .
Ni3 O41 2.087(3) .
Ni4 O43 2.019(3) .
Ni4 N42 2.034(4) .
Ni4 O42 2.085(3) .
Ni4 O11 2.106(3) .
Ni4 O74 2.141(3) .
Ni5 N51 2.015(4) .
Ni5 N52 2.021(4) .
Ni5 O53 2.029(3) .
Ni5 O52 2.070(3) .
Ni5 O61 2.071(3) .
Ni5 O14 2.114(3) .
Ni6 N61 2.016(4) .
Ni6 O63 2.016(3) .
Ni6 N62 2.040(4) .
Ni6 O62 2.078(3) .
Ni6 O71 2.095(4) .
Ni6 O24 2.115(3) .
Ni7 N71 2.006(4) .
Ni7 O73 2.012(3) .
Ni7 N72 2.014(4) .
Ni7 O72 2.064(3) .
Ni7 O81 2.086(3) .
Ni7 O34 2.170(3) .
Ni8 N81 2.015(4) .
Ni8 O83 2.038(3) .
Ni8 N82 2.040(4) .
Ni8 O82 2.065(3) .
Ni8 O51 2.095(4) .
Ni8 O44 2.107(4) .
Li1 O02 1.824(16) .
Li1 O23 1.846(15) .
Li1 O53 1.949(15) .
Li1 O62 2.117(15) .
Li1 O01 2.21(2) .
Li1 O00 2.222(17) .
Li2 O13 2.016(12) .
Li2 O83 2.110(12) .
Li2 O52 2.311(12) .
Li2 O01 2.35(2) .
Li3 O02 1.77(2) .
Li3 O00 1.83(2) .
Li3 O53 1.901(19) .
Li3 O13 1.980(19) .
Li3 O22 2.108(19) .
Li4 O00 1.81(2) .
Li4 O83 1.93(2) .
Li4 O43 1.94(2) .
Li4 O12 2.09(2) .
Li4 O02 2.21(2) .
Li4 O01 2.44(3) .
Na1 F14 2.206(10) .
Na1 O00 2.326(9) .
Na1 O90 2.327(11) .
Na1 O22 2.353(4) .
Na1 O12 2.400(3) .
Na1 O32 2.431(4) .
Na1 O42 2.461(3) .
Na1 O01 2.474(15) .
Na1 O02 2.683(6) .
Na2 O91 2.268(9) .
Na2 O82 2.339(4) .
Na2 O02 2.372(6) .
Na2 O62 2.375(4) .
Na2 O52 2.420(4) .
Na2 O72 2.454(4) .
Na2 F22 2.494(11) .
Na2 O01 2.624(15) .
Na2 O00 2.731(9) .
Na3 O00 2.110(9) .
Na3 O73 2.175(5) .
Na3 O02 2.179(7) .
Na3 O33 2.220(5) .
Na3 O42 2.524(5) .
Na3 O72 2.586(5) .
Na4 O01 1.303(17) .
Na4 O02 2.085(8) .
Na4 O33 2.153(6) .
Na4 O00 2.183(10) .
Na4 O63 2.276(7) .
Na4 O72 2.531(6) .
Na4 O32 2.617(7) .
N11 C12 1.280(6) .
N11 C14 1.475(6) .
N12 C18 1.263(7) .
N12 C16 1.476(6) .
N21 C22 1.270(7) .
N21 C24 1.467(6) .
N22 C28 1.269(7) .
N22 C26 1.474(6) .
N31 C32 1.269(6) .
N31 C34 1.481(6) .
N32 C38 1.276(7) .
N32 C36 1.465(6) .
N41 C42 1.277(6) .
N41 C44 1.466(6) .
N42 C48 1.254(7) .
N42 C46 1.459(6) .
N51 C52 1.261(7) .
N51 C54 1.480(7) .
N52 C58 1.264(7) .
N52 C56 1.480(7) .
N61 C62 1.274(6) .
N61 C64 1.473(6) .
N62 C68 1.275(7) .
N62 C66 1.467(6) .
N71 C72 1.275(6) .
N71 C74 1.467(6) .
N72 C78 1.283(6) .
N72 C76 1.478(6) .
N81 C82 1.251(7) .
N81 C84 1.473(6) .
N82 C88 1.268(7) .
N82 C86 1.468(6) .
O11 C13 1.243(5) .
O12 C13 1.277(5) .
O13 C19 1.261(5) .
O14 C19 1.246(6) .
O21 C23 1.244(6) .
O22 C23 1.274(5) .
O23 C29 1.262(6) .
O24 C29 1.258(6) .
O31 C33 1.247(6) .
O32 C33 1.274(6) .
O33 C39 1.262(6) .
O34 C39 1.247(6) .
O41 C43 1.246(6) .
O42 C43 1.275(6) .
O43 C49 1.263(5) .
O44 C49 1.253(6) .
O51 C53 1.248(6) .
O52 C53 1.269(6) .
O53 C59 1.265(6) .
O54 C59 1.242(6) .
O61 C63 1.249(6) .
O62 C63 1.270(6) .
O63 C69 1.260(6) .
O64 C69 1.253(6) .
O71 C73 1.247(6) .
O72 C73 1.268(6) .
O73 C79 1.263(5) .
O74 C79 1.257(6) .
O81 C83 1.249(6) .
O82 C83 1.263(5) .
O83 C89 1.266(5) .
O84 C89 1.242(6) .
C11 C12 1.490(7) .
C12 C13 1.535(6) .
C14 C15' 1.538(10) .
C14 C15 1.56(2) .
C15' C16 1.512(10) .
C15 C16 1.47(2) .
C17 C18 1.515(8) .
C18 C19 1.537(6) .
C21 C22 1.488(7) .
C22 C23 1.532(6) .
C24 C25 1.532(8) .
C25 C26 1.508(9) .
C27 C28 1.508(7) .
C28 C29 1.524(7) .
C31 C32 1.496(7) .
C32 C33 1.529(7) .
C34 C35 1.530(8) .
C35 C36 1.524(8) .
C37 C38 1.510(7) .
C38 C39 1.527(6) .
C41 C42 1.498(7) .
C42 C43 1.533(6) .
C44 C45 1.542(8) .
C45 C46 1.526(8) .
C47 C48 1.509(7) .
C48 C49 1.538(7) .
C51 C52 1.494(8) .
C52 C53 1.538(7) .
C54 C55' 1.525(13) .
C54 C55 1.534(16) .
C55' C56 1.514(13) .
C55 C56 1.439(16) .
C57 C58 1.495(7) .
C58 C59 1.537(7) .
C61 C62 1.492(7) .
C62 C63 1.534(6) .
C64 C65 1.528(8) .
C65 C66 1.525(8) .
C67 C68 1.506(7) .
C68 C69 1.537(7) .
C71 C72 1.498(7) .
C72 C73 1.537(6) .
C74 C75 1.534(7) .
C75 C76 1.507(8) .
C77 C78 1.497(6) .
C78 C79 1.540(6) .
C81 C82 1.516(7) .
C82 C83 1.535(7) .
C84 C85 1.517(8) .
C85 C86 1.528(9) .
C87 C88 1.505(8) .
C88 C89 1.537(7) .
B1 F14 1.337(9) .
B1 F11 1.341(9) .
B1 F12 1.352(9) .
B1 F13 1.353(9) .
C90 O90 1.426(13) .
B2 F25 1.330(10) .
B2 F21 1.340(9) .
B2 F23 1.341(9) .
B2 F24 1.343(9) .
B2 F22 1.345(9) .
C91 O91 1.417(17) .
C92 O91 1.518(18) .
B3 F34 1.385(7) .
B3 F37 1.386(7) .
B3 F38 1.389(7) .
B3 F31 1.389(6) .
B3 F32 1.396(7) .
B3 F35 1.399(7) .
B3 F33 1.400(7) .
B3 F36 1.400(7) .
B3 F39 1.420(8) .
B4 F42 1.351(9) .
B4 F45 1.354(10) .
B4 F43 1.360(9) .
B4 F41 1.363(9) .
B4 F44 1.365(9) .
B4 F46 1.375(10) .
B5 F52 1.353(8) .
B5 F51 1.368(8) .
B5 F54 1.371(8) .
B5 F53 1.374(8) .
B51 F57 1.349(8) .
B51 F55 1.362(8) .
B51 F58 1.371(8) .
B51 F56 1.372(8) .
B51 F59 1.48(3) .
O100 C100 1.360(17) .
O100 C101 1.392(19) .
C100 C102 1.465(18) .
C101 C103 1.61(3) .
O110 C112 1.45(2) 2_476
O110 C111 1.77(3) .
C110 C111 1.558(10) .
C112 O112 1.25(2) 1_455
C112 C113 1.511(10) .
O112 C112 1.25(2) 1_655
C201 O201 1.421(10) .
C202 O202 1.429(10) .
O203 C203 1.412(9) .
C204 O204 1.430(10) .
C205 O205 1.441(10) .
C206 O206 1.428(10) .
C207 O207 1.427(10) .
O208 C208 1.55(4) 2_476
